data_7243589
loop_
_publ_author_name
'Dailey, Maegan'
'Besson, Claire'

_publ_section_title
;
 Selective crystallization of four bis(phthalocyaninato)lanthanoid(iii)
 polymorphs
;
_journal_issue 40
_journal_name_full CrystEngComm
_journal_page_first 7151
_journal_page_last 7161
_journal_paper_doi 10.1039/D1CE00936B
_journal_volume 23
_journal_year 2021
_chemical_formula_moiety 'C64 H32 Gd N16'
_chemical_formula_sum 'C64 H32 Gd N16'
_chemical_formula_weight 1182.30
_chemical_name_common bis(phthalocyaninato)-gadolinium
_chemical_name_systematic (phthalocyaninato)-(phthalocyaninato-radical)-gadolinium(III)
_space_group_crystal_system orthorhombic
_space_group_IT_number 19
_space_group_name_Hall 'P 2ac 2ab'
_space_group_name_H-M_alt 'P 21 21 21'
_atom_sites_solution_hydrogens geom
_audit_creation_method SHELXL-2018/3
_audit_update_record
;
2021-09-09 deposited with the CCDC.	2021-09-24 downloaded from the CCDC.
;
_cell_angle_alpha 90
_cell_angle_beta 90
_cell_angle_gamma 90
_cell_formula_units_Z 4
_cell_length_a 8.8412(14)
_cell_length_b 10.5892(15)
_cell_length_c 50.762(8)
_cell_measurement_reflns_used 67158
_cell_measurement_temperature 100(2)
_cell_measurement_theta_max 55.525
_cell_measurement_theta_min 4.538
_cell_volume 4752.4(13)
_computing_cell_refinement 'APEX3 v2019.1-0 (Bruker AXS)'
_computing_data_collection 'Bruker Instrument Service V6.2.132'
_computing_data_reduction 'SAINT V8.40A (Bruker Nanon Inc., 2019)'
_computing_molecular_graphics 'shelXle (C.B. Huebschle, rev 958)'
_computing_structure_refinement 'SHELXL-2018/3 (Sheldrick, 2018)'
_computing_structure_solution 'SHELXT 2014/5 (Sheldrick, 2014)'
_diffrn_ambient_temperature 100(2)
_diffrn_measured_fraction_theta_full 0.995
_diffrn_measured_fraction_theta_max 0.994
_diffrn_measurement_device_type 'Bruker D8 Quest'
_diffrn_measurement_method '\f and \w scans'
_diffrn_radiation_probe x-ray
_diffrn_radiation_type MoK\a
_diffrn_radiation_wavelength 0.71073
_diffrn_reflns_av_R_equivalents 0.0859
_diffrn_reflns_av_unetI/netI 0.0654
_diffrn_reflns_Laue_measured_fraction_full 0.995
_diffrn_reflns_Laue_measured_fraction_max 0.994
_diffrn_reflns_limit_h_max 11
_diffrn_reflns_limit_h_min -11
_diffrn_reflns_limit_k_max 13
_diffrn_reflns_limit_k_min -13
_diffrn_reflns_limit_l_max 66
_diffrn_reflns_limit_l_min -66
_diffrn_reflns_number 66989
_diffrn_reflns_point_group_measured_fraction_full 0.991
_diffrn_reflns_point_group_measured_fraction_max 0.990
_diffrn_reflns_theta_full 25.242
_diffrn_reflns_theta_max 27.903
_diffrn_reflns_theta_min 1.965
_diffrn_source 'micro-focused sealed tube'
_exptl_absorpt_coefficient_mu 1.462
_exptl_absorpt_correction_T_max 0.7456
_exptl_absorpt_correction_T_min 0.6116
_exptl_absorpt_correction_type multi-scan
_exptl_absorpt_process_details 'SADABS-2016/2 (G. Sheldrick)'
_exptl_crystal_colour 'dark green'
_exptl_crystal_density_diffrn 1.652
_exptl_crystal_description block
_exptl_crystal_F_000 2368
_exptl_crystal_recrystallization_method 'slow evaporation from CHCl3'
_exptl_crystal_size_max 2.516
_exptl_crystal_size_mid 0.406
_exptl_crystal_size_min 0.220
_exptl_transmission_factor_max 0.7456
_exptl_transmission_factor_min 0.6116
_refine_diff_density_max 3.250
_refine_diff_density_min -1.514
_refine_diff_density_rms 0.235
_refine_ls_abs_structure_details
;
 Flack x determined using 4099 quotients [(I+)-(I-)]/[(I+)+(I-)]
 (Parsons, Flack and Wagner, Acta Cryst. B69 (2013) 249-259).
;
_refine_ls_abs_structure_Flack 0.032(6)
_refine_ls_extinction_method none
_refine_ls_goodness_of_fit_ref 1.197
_refine_ls_hydrogen_treatment constr
_refine_ls_matrix_type full
_refine_ls_number_parameters 730
_refine_ls_number_reflns 11260
_refine_ls_number_restraints 18
_refine_ls_restrained_S_all 1.197
_refine_ls_R_factor_all 0.0585
_refine_ls_R_factor_gt 0.0539
_refine_ls_shift/su_max 0.002
_refine_ls_shift/su_mean 0.000
_refine_ls_structure_factor_coef Fsqd
_refine_ls_weighting_details 'w=1/[\s^2^(Fo^2^)+(0.1000P)^2^] where P=(Fo^2^+2Fc^2^)/3'
_refine_ls_weighting_scheme calc
_refine_ls_wR_factor_gt 0.1287
_refine_ls_wR_factor_ref 0.1305
_reflns_Friedel_coverage 0.771
_reflns_Friedel_fraction_full 0.985
_reflns_Friedel_fraction_max 0.985
_reflns_number_gt 10529
_reflns_number_total 11260
_reflns_threshold_expression 'I > 2\s(I)'
_cod_data_source_file d1ce00936b2.cif
_cod_data_source_block GdPc2_P212121
_cod_depositor_comments 'Adding full bibliography for 7243585--7243607.cif.'
_cod_database_code 7243589
_shelx_shelxl_version_number 2018/3
_shelx_space_group_comment
;
The symmetry employed for this shelxl refinement is uniquely defined
by the following loop, which should always be used as a source of
symmetry information in preference to the above space-group names.
They are only intended as comments.
;
_shelx_estimated_absorpt_t_min 0.120
_shelx_estimated_absorpt_t_max 0.739

loop_
_space_group_symop_operation_xyz
'x, y, z'
'-x+1/2, -y, z+1/2'
'-x, y+1/2, -z+1/2'
'x+1/2, -y+1/2, -z'

loop_
_atom_site_label
_atom_site_type_symbol
_atom_site_fract_x
_atom_site_fract_y
_atom_site_fract_z
_atom_site_U_iso_or_equiv
_atom_site_adp_type
_atom_site_occupancy
_atom_site_site_symmetry_order
_atom_site_calc_flag
_atom_site_refinement_flags_posn
_atom_site_refinement_flags_adp
_atom_site_refinement_flags_occupancy
_atom_site_disorder_assembly
_atom_site_disorder_group
Gd01 Gd 0.78867(5) 0.42902(4) 0.62424(2) 0.01009(10) Uani 1 1 d . . . . .
N1 N 0.7832(10) 0.6524(7) 0.63593(13) 0.0126(13) Uani 1 1 d . . . . .
C1 C 0.7939(12) 0.6898(7) 0.66163(17) 0.0124(16) Uani 1 1 d . . . . .
N2 N 0.6709(8) 0.7432(7) 0.59670(15) 0.0132(15) Uani 1 1 d . . . . .
C2 C 0.7065(12) 0.8068(8) 0.66538(17) 0.0135(17) Uani 1 1 d . . . . .
C3 C 0.6807(11) 0.8813(9) 0.68720(19) 0.018(2) Uani 1 1 d . . . . .
H3 H 0.718586 0.858169 0.704033 0.021 Uiso 1 1 calc R U . . .
N3 N 0.8174(8) 0.5551(7) 0.58470(14) 0.0115(15) Uani 1 1 d . . . . .
N4 N 0.9570(8) 0.4079(7) 0.55751(14) 0.0125(15) Uani 1 1 d . . . . .
C4 C 0.5978(12) 0.9907(9) 0.6838(2) 0.021(2) Uani 1 1 d . . . . .
H4 H 0.578924 1.044027 0.698452 0.025 Uiso 1 1 calc R U . . .
N5 N 1.0276(8) 0.3822(7) 0.60340(15) 0.0128(15) Uani 1 1 d . . . . .
C5 C 0.5415(13) 1.0242(11) 0.6590(2) 0.026(2) Uani 1 1 d . . . . .
H5 H 0.483790 1.099403 0.657312 0.032 Uiso 1 1 calc R U . . .
N6 N 1.1739(8) 0.3159(7) 0.64168(15) 0.0131(16) Uani 1 1 d . . . . .
C6 C 0.5675(12) 0.9504(10) 0.6369(2) 0.023(2) Uani 1 1 d . . . . .
H6 H 0.530197 0.974478 0.620075 0.027 Uiso 1 1 calc R U . . .
C7 C 0.6503(11) 0.8400(9) 0.64029(18) 0.0154(17) Uani 1 1 d . . . . .
N7 N 0.9946(8) 0.4788(7) 0.65452(15) 0.0122(15) Uani 1 1 d . . . . .
N8 N 0.8744(9) 0.6386(7) 0.68090(15) 0.0135(16) Uani 1 1 d . . . . .
C8 C 0.7023(9) 0.7410(7) 0.62199(17) 0.0116(13) Uani 1 1 d . . . . .
N9 N 0.6331(8) 0.4131(7) 0.66363(15) 0.0124(15) Uani 1 1 d . . . . .
C9 C 0.7271(12) 0.6579(8) 0.57957(17) 0.0145(18) Uani 1 1 d . . . . .
C10 C 0.7011(12) 0.6669(9) 0.55109(17) 0.0151(18) Uani 1 1 d . . . . .
N10 N 0.4337(8) 0.5636(9) 0.65254(15) 0.0154(15) Uani 1 1 d . . . . .
C11 C 0.6107(11) 0.7463(9) 0.53598(19) 0.018(2) Uani 1 1 d . . . . .
H11 H 0.553444 0.812245 0.543811 0.022 Uiso 1 1 calc R U . . .
N11 N 0.5249(9) 0.4591(7) 0.61313(15) 0.0139(16) Uani 1 1 d . . . . .
C12 C 0.6074(12) 0.7253(10) 0.5090(2) 0.022(2) Uani 1 1 d . . . . .
H12 H 0.547651 0.778329 0.498044 0.027 Uiso 1 1 calc R U . . .
N12 N 0.5271(9) 0.3861(8) 0.56756(15) 0.0144(16) Uani 1 1 d . . . . .
C15 C 0.7860(10) 0.5687(9) 0.53963(15) 0.0144(15) Uani 1 1 d . . . . .
N15 N 0.8204(9) 0.2230(7) 0.64399(15) 0.0141(16) Uani 1 1 d . . . . .
C14 C 0.7825(12) 0.5477(9) 0.51275(17) 0.0191(19) Uani 1 1 d . . . . .
H14 H 0.840115 0.481999 0.504898 0.023 Uiso 1 1 calc R U . . .
N14 N 0.8811(9) 0.0961(7) 0.60571(16) 0.0158(17) Uani 1 1 d . . . . .
C13 C 0.6912(13) 0.6269(10) 0.49761(19) 0.025(2) Uani 1 1 d . . . . .
H13 H 0.685592 0.613769 0.479122 0.030 Uiso 1 1 calc R U . . .
N13 N 0.7084(10) 0.2653(7) 0.59332(14) 0.0135(14) Uani 1 1 d . . . . .
C16 C 0.8602(10) 0.5026(9) 0.56130(18) 0.0132(17) Uani 1 1 d . . . . .
N16 N 0.7940(10) 0.2784(7) 0.69026(14) 0.0142(14) Uani 1 1 d . . . . .
C17 C 1.0366(10) 0.3551(9) 0.57698(18) 0.0118(17) Uani 1 1 d . . . . .
C18 C 1.1509(10) 0.2565(9) 0.57254(18) 0.0141(18) Uani 1 1 d . . . . .
C19 C 1.1948(12) 0.1891(9) 0.55049(18) 0.0181(19) Uani 1 1 d . . . . .
H19 H 1.151933 0.205372 0.533666 0.022 Uiso 1 1 calc R U . . .
C20 C 1.3051(12) 0.0960(9) 0.55402(18) 0.021(2) Uani 1 1 d . . . . .
H20 H 1.337939 0.048265 0.539235 0.025 Uiso 1 1 calc R U . . .
C21 C 1.3676(12) 0.0715(12) 0.5784(2) 0.025(2) Uani 1 1 d . . . . .
H21 H 1.441058 0.006511 0.580145 0.030 Uiso 1 1 calc R U . . .
C22 C 1.3245(11) 0.1409(10) 0.60079(19) 0.023(2) Uani 1 1 d . . . . .
H22 H 1.368920 0.125588 0.617528 0.027 Uiso 1 1 calc R U . . .
C23 C 1.2160(12) 0.2314(9) 0.59744(17) 0.0165(17) Uani 1 1 d . . . . .
C24 C 1.1388(11) 0.3142(9) 0.61622(18) 0.0133(18) Uani 1 1 d . . . . .
C25 C 1.1077(10) 0.3924(9) 0.65906(18) 0.0147(19) Uani 1 1 d . . . . .
C26 C 1.1500(11) 0.3951(9) 0.68725(18) 0.0150(19) Uani 1 1 d . . . . .
C27 C 1.2449(10) 0.3198(9) 0.70243(19) 0.017(2) Uani 1 1 d . . . . .
H27 H 1.306478 0.256231 0.694723 0.020 Uiso 1 1 calc R U . . .
C28 C 1.2455(10) 0.3421(10) 0.7295(2) 0.021(2) Uani 1 1 d . . . . .
H28 H 1.306570 0.290980 0.740614 0.025 Uiso 1 1 calc R U . . .
C29 C 1.1579(11) 0.4383(11) 0.74058(18) 0.023(2) Uani 1 1 d . . . . .
H29 H 1.162542 0.451966 0.759061 0.027 Uiso 1 1 calc R U . . .
C30 C 1.0646(11) 0.5142(10) 0.72548(19) 0.019(2) Uani 1 1 d . . . . .
H30 H 1.005864 0.579872 0.733090 0.023 Uiso 1 1 calc R U . . .
C32 C 0.9684(10) 0.5413(9) 0.67717(17) 0.0130(19) Uani 1 1 d . . . . .
C33 C 0.6936(11) 0.3703(8) 0.68681(18) 0.0143(18) Uani 1 1 d . . . . .
C34 C 0.6313(10) 0.4439(9) 0.70885(17) 0.0143(17) Uani 1 1 d . . . . .
C35 C 0.6631(10) 0.4429(10) 0.73562(18) 0.0173(19) Uani 1 1 d . . . . .
H35 H 0.733671 0.385153 0.742984 0.021 Uiso 1 1 calc R U . . .
C36 C 0.5869(11) 0.5302(10) 0.75112(19) 0.021(2) Uani 1 1 d . . . . .
H36 H 0.606673 0.532499 0.769507 0.025 Uiso 1 1 calc R U . . .
C37 C 0.4822(12) 0.6147(10) 0.74049(19) 0.021(2) Uani 1 1 d . . . . .
H37 H 0.432742 0.673187 0.751764 0.025 Uiso 1 1 calc R U . . .
C38 C 0.4488(11) 0.6149(9) 0.71355(19) 0.018(2) Uani 1 1 d . . . . .
H38 H 0.376791 0.671691 0.706309 0.022 Uiso 1 1 calc R U . . .
C39 C 0.5255(10) 0.5281(9) 0.69775(19) 0.0153(19) Uani 1 1 d . . . . .
C40 C 0.5270(10) 0.5038(9) 0.66918(18) 0.0147(18) Uani 1 1 d . . . . .
C41 C 0.4307(9) 0.5378(8) 0.62696(19) 0.0140(17) Uani 1 1 d . . . . .
C42 C 0.3221(9) 0.5973(8) 0.60916(18) 0.0126(18) Uani 1 1 d . . . . .
C43 C 0.2040(12) 0.6827(8) 0.61286(18) 0.0184(18) Uani 1 1 d . . . . .
H43 H 0.178020 0.712009 0.629961 0.022 Uiso 1 1 calc R U . . .
C44 C 0.1256(11) 0.7236(9) 0.5907(2) 0.019(2) Uani 1 1 d . . . . .
H44 H 0.047490 0.784496 0.592715 0.023 Uiso 1 1 calc R U . . .
C45 C 0.1588(11) 0.6776(10) 0.5657(2) 0.020(2) Uani 1 1 d . . . . .
H45 H 0.102952 0.707609 0.551007 0.023 Uiso 1 1 calc R U . . .
C46 C 0.2725(11) 0.5880(9) 0.56183(18) 0.0188(19) Uani 1 1 d . . . . .
H46 H 0.294316 0.555512 0.544806 0.023 Uiso 1 1 calc R U . . .
C47 C 0.3526(10) 0.5485(9) 0.58389(19) 0.0158(19) Uani 1 1 d . . . . .
C48 C 0.4783(10) 0.4579(8) 0.58724(18) 0.0138(19) Uani 1 1 d . . . . .
C49 C 0.6303(11) 0.2939(9) 0.57107(18) 0.0155(18) Uani 1 1 d . . . . .
C50 C 0.6721(10) 0.2071(9) 0.54978(19) 0.0154(19) Uani 1 1 d . . . . .
C51 C 0.6289(12) 0.1977(9) 0.52382(19) 0.019(2) Uani 1 1 d . . . . .
H51 H 0.556802 0.254089 0.516447 0.023 Uiso 1 1 calc R U . . .
C52 C 0.6949(13) 0.1021(9) 0.50865(19) 0.023(2) Uani 1 1 d . . . . .
H52 H 0.668278 0.093801 0.490599 0.028 Uiso 1 1 calc R U . . .
C53 C 0.7995(13) 0.0188(9) 0.51971(19) 0.024(2) Uani 1 1 d . . . . .
H53 H 0.843937 -0.044645 0.508967 0.028 Uiso 1 1 calc R U . . .
C54 C 0.8401(11) 0.0266(9) 0.54611(19) 0.019(2) Uani 1 1 d . . . . .
H54 H 0.910062 -0.031225 0.553610 0.023 Uiso 1 1 calc R U . . .
C55 C 0.7757(12) 0.1210(9) 0.56108(18) 0.0172(18) Uani 1 1 d . . . . .
C56 C 0.7934(13) 0.1591(8) 0.58878(17) 0.0148(17) Uani 1 1 d . . . . .
C57 C 0.8901(11) 0.1247(9) 0.63115(18) 0.018(2) Uani 1 1 d . . . . .
C58 C 0.9774(10) 0.0489(8) 0.64988(18) 0.0143(18) Uani 1 1 d . . . . .
C59 C 1.0741(12) -0.0523(10) 0.6469(2) 0.022(2) Uani 1 1 d . . . . .
H59 H 1.092768 -0.087686 0.629966 0.026 Uiso 1 1 calc R U . . .
C60 C 1.1440(15) -0.1014(11) 0.6694(2) 0.031(3) Uani 1 1 d . . . . .
H60 H 1.212283 -0.170320 0.667827 0.037 Uiso 1 1 calc R U . . .
C61 C 1.1142(13) -0.0499(10) 0.6941(2) 0.026(2) Uani 1 1 d . . . . .
H61 H 1.159642 -0.086769 0.709200 0.031 Uiso 1 1 calc R U . . .
C62 C 1.0193(11) 0.0543(10) 0.69726(19) 0.021(2) Uani 1 1 d . . . . .
H62 H 1.002402 0.090881 0.714100 0.025 Uiso 1 1 calc R U . . .
C63 C 0.9505(11) 0.1024(8) 0.6748(2) 0.017(2) Uani 1 1 d . . . . .
C64 C 0.8480(11) 0.2097(9) 0.67044(19) 0.0158(19) Uani 1 1 d . . . . .
C31 C 1.0613(10) 0.4894(9) 0.69867(19) 0.0154(19) Uani 1 1 d . . . . .

loop_
_atom_site_aniso_label
_atom_site_aniso_U_11
_atom_site_aniso_U_22
_atom_site_aniso_U_33
_atom_site_aniso_U_23
_atom_site_aniso_U_13
_atom_site_aniso_U_12
Gd01 0.01110(16) 0.01151(17) 0.00765(16) -0.00038(18) -0.00038(17) -0.00065(17)
N1 0.012(3) 0.019(3) 0.008(3) 0.001(2) 0.001(3) 0.004(3)
C1 0.015(4) 0.006(4) 0.016(4) -0.001(3) -0.003(4) -0.003(4)
N2 0.011(4) 0.017(4) 0.011(2) 0.001(2) -0.001(2) 0.001(3)
C2 0.013(4) 0.010(4) 0.018(4) 0.002(3) -0.002(4) 0.001(4)
C3 0.018(5) 0.021(5) 0.014(4) -0.004(4) 0.002(4) -0.004(4)
N3 0.013(3) 0.010(4) 0.012(3) -0.001(3) -0.002(3) -0.001(3)
N4 0.012(3) 0.015(4) 0.010(3) 0.001(3) -0.001(3) -0.003(3)
C4 0.027(5) 0.015(5) 0.020(5) -0.003(4) 0.002(4) 0.003(4)
N5 0.010(3) 0.018(4) 0.011(4) 0.002(3) -0.003(3) 0.001(3)
C5 0.029(5) 0.025(5) 0.025(6) -0.003(5) 0.002(5) 0.014(4)
N6 0.014(4) 0.014(4) 0.011(4) 0.000(3) -0.001(3) 0.002(3)
C6 0.028(5) 0.022(6) 0.018(5) 0.002(4) -0.005(4) 0.011(4)
C7 0.015(4) 0.018(3) 0.014(3) 0.000(3) 0.003(3) -0.002(3)
N7 0.010(3) 0.014(4) 0.012(4) -0.001(3) -0.001(3) -0.003(3)
N8 0.018(4) 0.015(4) 0.008(4) -0.001(3) -0.002(3) 0.001(3)
C8 0.006(3) 0.018(3) 0.011(2) 0.001(2) -0.001(2) 0.000(2)
N9 0.011(3) 0.012(4) 0.014(3) -0.002(3) 0.000(3) -0.002(3)
C9 0.019(4) 0.015(4) 0.010(4) 0.000(3) 0.000(4) -0.007(4)
C10 0.016(4) 0.018(4) 0.012(4) 0.005(3) -0.006(4) -0.003(4)
N10 0.011(3) 0.021(4) 0.014(4) 0.001(4) -0.001(3) 0.000(4)
C11 0.023(5) 0.016(5) 0.016(5) 0.002(4) -0.002(4) 0.007(4)
N11 0.018(4) 0.013(4) 0.011(3) -0.004(3) 0.004(3) -0.002(3)
C12 0.025(5) 0.024(5) 0.018(5) 0.002(4) -0.004(4) 0.006(4)
N12 0.014(4) 0.018(4) 0.011(4) 0.000(3) -0.002(3) 0.001(3)
C15 0.014(3) 0.015(4) 0.015(4) 0.002(4) -0.001(4) 0.004(5)
N15 0.018(4) 0.013(4) 0.011(4) -0.003(3) -0.002(3) 0.002(3)
C14 0.020(4) 0.023(5) 0.015(4) 0.000(3) 0.002(4) 0.002(4)
N14 0.017(4) 0.016(4) 0.015(4) 0.000(3) 0.000(3) -0.001(3)
C13 0.031(6) 0.030(5) 0.014(4) 0.001(4) -0.004(4) 0.007(5)
N13 0.015(3) 0.010(3) 0.015(4) 0.000(3) 0.004(4) 0.000(4)
C16 0.013(4) 0.017(5) 0.010(4) 0.000(3) 0.001(3) -0.001(4)
N16 0.018(4) 0.012(3) 0.012(3) 0.002(3) 0.000(4) -0.005(4)
C17 0.015(4) 0.012(4) 0.009(4) 0.002(3) 0.001(3) -0.003(3)
C18 0.012(4) 0.018(5) 0.012(4) 0.001(4) -0.001(3) -0.002(4)
C19 0.020(5) 0.023(5) 0.011(4) -0.004(3) 0.002(4) 0.002(4)
C20 0.022(5) 0.025(5) 0.015(4) -0.006(4) 0.003(4) 0.005(4)
C21 0.025(5) 0.025(5) 0.025(5) -0.003(5) 0.002(4) 0.011(5)
C22 0.023(5) 0.033(6) 0.012(4) -0.001(4) -0.003(4) 0.014(4)
C23 0.014(4) 0.022(4) 0.014(4) -0.001(3) 0.003(4) 0.005(4)
C24 0.014(4) 0.013(4) 0.013(4) -0.002(3) 0.002(3) 0.002(4)
C25 0.013(4) 0.022(5) 0.009(4) 0.000(3) -0.003(3) -0.003(4)
C26 0.014(4) 0.021(5) 0.011(4) 0.000(3) -0.003(3) -0.006(4)
C27 0.013(4) 0.018(4) 0.020(5) 0.000(4) -0.002(3) 0.003(3)
C28 0.017(5) 0.027(5) 0.020(5) 0.003(4) -0.008(3) 0.003(4)
C29 0.025(4) 0.032(5) 0.012(4) -0.001(5) -0.004(3) -0.001(5)
C30 0.017(4) 0.026(5) 0.013(5) -0.003(4) -0.003(4) 0.003(4)
C32 0.014(4) 0.018(5) 0.007(4) 0.003(3) 0.002(3) -0.002(3)
C33 0.013(4) 0.015(4) 0.015(4) -0.002(3) 0.004(4) -0.003(4)
C34 0.014(4) 0.014(4) 0.015(4) -0.001(4) 0.000(3) -0.001(4)
C35 0.015(4) 0.022(5) 0.014(4) 0.004(4) 0.001(3) -0.004(4)
C36 0.025(5) 0.028(5) 0.010(4) -0.007(4) -0.001(4) -0.004(4)
C37 0.025(5) 0.023(5) 0.015(5) -0.006(4) 0.004(4) 0.001(4)
C38 0.019(4) 0.019(5) 0.017(5) -0.005(4) 0.001(4) 0.004(4)
C39 0.012(4) 0.020(5) 0.014(5) -0.001(4) 0.003(3) -0.004(4)
C40 0.011(4) 0.021(5) 0.012(4) -0.002(4) 0.002(3) -0.004(4)
C41 0.013(4) 0.015(4) 0.014(4) 0.002(4) 0.000(4) -0.002(3)
C42 0.005(4) 0.017(5) 0.015(4) 0.001(3) -0.001(3) -0.001(3)
C43 0.016(4) 0.018(4) 0.021(4) -0.003(3) -0.001(4) 0.004(4)
C44 0.017(4) 0.018(5) 0.024(5) -0.002(4) -0.003(4) 0.004(4)
C45 0.018(4) 0.022(5) 0.018(5) 0.004(4) -0.008(4) -0.002(4)
C46 0.021(4) 0.019(5) 0.016(4) -0.004(4) -0.003(4) -0.004(4)
C47 0.016(4) 0.014(5) 0.018(4) -0.004(4) -0.001(4) -0.003(4)
C48 0.012(4) 0.015(5) 0.014(4) 0.000(3) 0.002(3) -0.007(3)
C49 0.015(4) 0.019(5) 0.012(4) 0.001(4) 0.003(4) 0.000(4)
C50 0.013(4) 0.017(5) 0.016(5) -0.004(4) 0.003(3) -0.003(3)
C51 0.024(5) 0.018(5) 0.015(5) -0.002(4) -0.001(4) -0.003(4)
C52 0.031(5) 0.027(5) 0.012(4) -0.004(4) -0.003(4) 0.003(5)
C53 0.031(5) 0.018(4) 0.021(5) -0.010(4) 0.003(5) 0.005(5)
C54 0.021(5) 0.021(5) 0.015(5) -0.001(4) 0.000(4) 0.001(4)
C55 0.017(4) 0.018(4) 0.016(4) -0.005(3) 0.000(4) -0.002(4)
C56 0.017(4) 0.013(4) 0.015(4) -0.002(3) 0.005(4) 0.000(4)
C57 0.019(4) 0.018(4) 0.016(5) 0.003(4) 0.004(4) 0.000(4)
C58 0.017(4) 0.011(5) 0.015(4) 0.000(3) -0.001(3) 0.001(3)
C59 0.029(5) 0.020(5) 0.017(5) 0.000(4) -0.003(4) 0.003(4)
C60 0.043(7) 0.026(6) 0.024(6) 0.002(4) -0.010(5) 0.007(5)
C61 0.032(6) 0.022(6) 0.025(5) 0.003(4) -0.008(4) 0.003(5)
C62 0.028(5) 0.019(5) 0.015(4) 0.000(4) -0.003(4) -0.003(4)
C63 0.022(5) 0.009(4) 0.021(5) 0.003(3) 0.001(4) -0.001(4)
C64 0.019(4) 0.016(5) 0.012(4) 0.002(4) 0.003(4) -0.001(4)
C31 0.015(4) 0.018(5) 0.014(5) 0.004(4) -0.004(4) -0.001(4)

loop_
_atom_type_symbol
_atom_type_description
_atom_type_scat_dispersion_real
_atom_type_scat_dispersion_imag
_atom_type_scat_source
C C 0.0033 0.0016 'International Tables Vol C Tables 4.2.6.8 and 6.1.1.4'
H H 0.0000 0.0000 'International Tables Vol C Tables 4.2.6.8 and 6.1.1.4'
Gd Gd -0.1653 3.9035 'International Tables Vol C Tables 4.2.6.8 and 6.1.1.4'
N N 0.0061 0.0033 'International Tables Vol C Tables 4.2.6.8 and 6.1.1.4'

loop_
_geom_angle_atom_site_label_1
_geom_angle_atom_site_label_2
_geom_angle_atom_site_label_3
_geom_angle
_geom_angle_site_symmetry_1
_geom_angle_site_symmetry_3
_geom_angle_publ_flag
N5 Gd01 N15 84.0(3) . . ?
N5 Gd01 N11 140.2(3) . . ?
N15 Gd01 N11 109.1(3) . . ?
N5 Gd01 N3 70.0(2) . . ?
N15 Gd01 N3 145.9(3) . . ?
N11 Gd01 N3 80.5(2) . . ?
N5 Gd01 N9 147.2(3) . . ?
N15 Gd01 N9 70.2(3) . . ?
N11 Gd01 N9 69.9(3) . . ?
N3 Gd01 N9 141.1(3) . . ?
N5 Gd01 N1 108.9(3) . . ?
N15 Gd01 N1 140.9(3) . . ?
N11 Gd01 N1 84.8(3) . . ?
N3 Gd01 N1 70.7(2) . . ?
N9 Gd01 N1 81.7(3) . . ?
N5 Gd01 N7 70.6(3) . . ?
N15 Gd01 N7 81.2(3) . . ?
N11 Gd01 N7 146.8(3) . . ?
N3 Gd01 N7 108.9(2) . . ?
N9 Gd01 N7 85.3(2) . . ?
N1 Gd01 N7 69.6(3) . . ?
N5 Gd01 N13 80.0(3) . . ?
N15 Gd01 N13 70.1(2) . . ?
N11 Gd01 N13 70.4(3) . . ?
N3 Gd01 N13 83.6(2) . . ?
N9 Gd01 N13 108.3(3) . . ?
N1 Gd01 N13 147.0(3) . . ?
N7 Gd01 N13 140.7(3) . . ?
C1 N1 C8 109.3(7) . . ?
C1 N1 Gd01 120.8(5) . . ?
C8 N1 Gd01 123.1(6) . . ?
N8 C1 N1 128.6(8) . . ?
N8 C1 C2 122.0(8) . . ?
N1 C1 C2 109.3(8) . . ?
C8 N2 C9 122.7(8) . . ?
C3 C2 C7 121.6(9) . . ?
C3 C2 C1 132.2(8) . . ?
C7 C2 C1 106.1(8) . . ?
C2 C3 C4 117.8(9) . . ?
C2 C3 H3 121.1 . . ?
C4 C3 H3 121.1 . . ?
C16 N3 C9 108.6(7) . . ?
C16 N3 Gd01 121.7(6) . . ?
C9 N3 Gd01 122.2(6) . . ?
C16 N4 C17 123.1(8) . . ?
C3 C4 C5 121.0(9) . . ?
C3 C4 H4 119.5 . . ?
C5 C4 H4 119.5 . . ?
C17 N5 C24 108.1(8) . . ?
C17 N5 Gd01 121.4(6) . . ?
C24 N5 Gd01 121.6(6) . . ?
C6 C5 C4 121.8(10) . . ?
C6 C5 H5 119.1 . . ?
C4 C5 H5 119.1 . . ?
C24 N6 C25 123.3(8) . . ?
C5 C6 C7 117.4(9) . . ?
C5 C6 H6 121.3 . . ?
C7 C6 H6 121.3 . . ?
C6 C7 C2 120.4(9) . . ?
C6 C7 C8 133.2(9) . . ?
C2 C7 C8 106.3(8) . . ?
C32 N7 C25 108.0(8) . . ?
C32 N7 Gd01 121.0(6) . . ?
C25 N7 Gd01 120.3(6) . . ?
C1 N8 C32 123.0(8) . . ?
N2 C8 N1 128.7(8) . . ?
N2 C8 C7 122.5(8) . . ?
N1 C8 C7 108.8(7) . . ?
C33 N9 C40 108.8(7) . . ?
C33 N9 Gd01 120.6(6) . . ?
C40 N9 Gd01 120.4(6) . . ?
N2 C9 N3 128.5(8) . . ?
N2 C9 C10 122.3(9) . . ?
N3 C9 C10 109.2(8) . . ?
C11 C10 C15 121.7(8) . . ?
C11 C10 C9 132.3(9) . . ?
C15 C10 C9 106.0(8) . . ?
C41 N10 C40 122.2(8) . . ?
C12 C11 C10 117.4(9) . . ?
C12 C11 H11 121.3 . . ?
C10 C11 H11 121.3 . . ?
C41 N11 C48 108.2(8) . . ?
C41 N11 Gd01 123.1(6) . . ?
C48 N11 Gd01 120.6(6) . . ?
C11 C12 C13 120.9(9) . . ?
C11 C12 H12 119.5 . . ?
C13 C12 H12 119.5 . . ?
C48 N12 C49 122.3(8) . . ?
C14 C15 C10 120.9(8) . . ?
C14 C15 C16 132.6(9) . . ?
C10 C15 C16 106.4(7) . . ?
C64 N15 C57 107.9(8) . . ?
C64 N15 Gd01 121.3(6) . . ?
C57 N15 Gd01 122.6(6) . . ?
C15 C14 C13 117.4(9) . . ?
C15 C14 H14 121.3 . . ?
C13 C14 H14 121.3 . . ?
C57 N14 C56 123.1(8) . . ?
C14 C13 C12 121.7(9) . . ?
C14 C13 H13 119.1 . . ?
C12 C13 H13 119.1 . . ?
C49 N13 C56 108.8(7) . . ?
C49 N13 Gd01 121.5(6) . . ?
C56 N13 Gd01 122.0(7) . . ?
N4 C16 N3 127.6(8) . . ?
N4 C16 C15 122.7(8) . . ?
N3 C16 C15 109.6(8) . . ?
C33 N16 C64 122.7(8) . . ?
N4 C17 N5 127.2(9) . . ?
N4 C17 C18 123.1(8) . . ?
N5 C17 C18 109.7(8) . . ?
C19 C18 C23 120.8(9) . . ?
C19 C18 C17 133.1(9) . . ?
C23 C18 C17 106.0(8) . . ?
C18 C19 C20 117.1(9) . . ?
C18 C19 H19 121.4 . . ?
C20 C19 H19 121.4 . . ?
C21 C20 C19 121.7(9) . . ?
C21 C20 H20 119.1 . . ?
C19 C20 H20 119.1 . . ?
C20 C21 C22 121.2(10) . . ?
C20 C21 H21 119.4 . . ?
C22 C21 H21 119.4 . . ?
C23 C22 C21 117.2(9) . . ?
C23 C22 H22 121.4 . . ?
C21 C22 H22 121.4 . . ?
C22 C23 C18 121.9(8) . . ?
C22 C23 C24 131.8(9) . . ?
C18 C23 C24 106.3(8) . . ?
N6 C24 N5 128.1(8) . . ?
N6 C24 C23 122.2(9) . . ?
N5 C24 C23 109.7(8) . . ?
N6 C25 N7 127.8(8) . . ?
N6 C25 C26 122.7(8) . . ?
N7 C25 C26 109.5(8) . . ?
C27 C26 C31 121.3(9) . . ?
C27 C26 C25 132.7(9) . . ?
C31 C26 C25 105.8(8) . . ?
C26 C27 C28 116.8(9) . . ?
C26 C27 H27 121.6 . . ?
C28 C27 H27 121.6 . . ?
C27 C28 C29 121.2(9) . . ?
C27 C28 H28 119.4 . . ?
C29 C28 H28 119.4 . . ?
C30 C29 C28 122.1(9) . . ?
C30 C29 H29 119.0 . . ?
C28 C29 H29 119.0 . . ?
C29 C30 C31 116.5(9) . . ?
C29 C30 H30 121.7 . . ?
C31 C30 H30 121.7 . . ?
N8 C32 N7 127.3(8) . . ?
N8 C32 C31 122.0(8) . . ?
N7 C32 C31 110.7(8) . . ?
N16 C33 N9 128.0(8) . . ?
N16 C33 C34 122.6(8) . . ?
N9 C33 C34 109.4(8) . . ?
C35 C34 C39 122.0(9) . . ?
C35 C34 C33 131.7(9) . . ?
C39 C34 C33 106.3(8) . . ?
C34 C35 C36 116.8(9) . . ?
C34 C35 H35 121.6 . . ?
C36 C35 H35 121.6 . . ?
C35 C36 C37 122.0(9) . . ?
C35 C36 H36 119.0 . . ?
C37 C36 H36 119.0 . . ?
C36 C37 C38 121.2(9) . . ?
C36 C37 H37 119.4 . . ?
C38 C37 H37 119.4 . . ?
C39 C38 C37 117.3(9) . . ?
C39 C38 H38 121.4 . . ?
C37 C38 H38 121.4 . . ?
C38 C39 C34 120.6(9) . . ?
C38 C39 C40 133.3(9) . . ?
C34 C39 C40 106.1(8) . . ?
N10 C40 N9 128.5(9) . . ?
N10 C40 C39 122.2(9) . . ?
N9 C40 C39 109.3(8) . . ?
N10 C41 N11 127.8(8) . . ?
N10 C41 C42 122.0(8) . . ?
N11 C41 C42 110.2(8) . . ?
C43 C42 C47 120.3(8) . . ?
C43 C42 C41 133.5(9) . . ?
C47 C42 C41 106.2(7) . . ?
C44 C43 C42 117.8(9) . . ?
C44 C43 H43 121.1 . . ?
C42 C43 H43 121.1 . . ?
C43 C44 C45 121.6(9) . . ?
C43 C44 H44 119.2 . . ?
C45 C44 H44 119.2 . . ?
C44 C45 C46 121.3(9) . . ?
C44 C45 H45 119.4 . . ?
C46 C45 H45 119.4 . . ?
C47 C46 C45 117.2(9) . . ?
C47 C46 H46 121.4 . . ?
C45 C46 H46 121.4 . . ?
C46 C47 C42 121.7(9) . . ?
C46 C47 C48 132.2(9) . . ?
C42 C47 C48 106.1(8) . . ?
N12 C48 N11 128.7(8) . . ?
N12 C48 C47 122.0(8) . . ?
N11 C48 C47 109.2(8) . . ?
N12 C49 N13 128.1(9) . . ?
N12 C49 C50 121.8(9) . . ?
N13 C49 C50 110.2(8) . . ?
C51 C50 C55 121.5(9) . . ?
C51 C50 C49 133.0(9) . . ?
C55 C50 C49 105.6(8) . . ?
C50 C51 C52 117.6(9) . . ?
C50 C51 H51 121.2 . . ?
C52 C51 H51 121.2 . . ?
C53 C52 C51 120.8(9) . . ?
C53 C52 H52 119.6 . . ?
C51 C52 H52 119.6 . . ?
C54 C53 C52 121.4(9) . . ?
C54 C53 H53 119.3 . . ?
C52 C53 H53 119.3 . . ?
C55 C54 C53 117.9(9) . . ?
C55 C54 H54 121.0 . . ?
C53 C54 H54 121.0 . . ?
C54 C55 C50 120.8(9) . . ?
C54 C55 C56 132.9(10) . . ?
C50 C55 C56 106.3(8) . . ?
N14 C56 N13 128.3(8) . . ?
N14 C56 C55 122.7(9) . . ?
N13 C56 C55 109.1(8) . . ?
N14 C57 N15 127.4(9) . . ?
N14 C57 C58 122.5(9) . . ?
N15 C57 C58 110.1(8) . . ?
C59 C58 C63 121.2(9) . . ?
C59 C58 C57 132.8(9) . . ?
C63 C58 C57 105.9(8) . . ?
C58 C59 C60 118.1(10) . . ?
C58 C59 H59 121.0 . . ?
C60 C59 H59 121.0 . . ?
C61 C60 C59 120.4(11) . . ?
C61 C60 H60 119.8 . . ?
C59 C60 H60 119.8 . . ?
C60 C61 C62 121.9(10) . . ?
C60 C61 H61 119.1 . . ?
C62 C61 H61 119.1 . . ?
C63 C62 C61 117.3(9) . . ?
C63 C62 H62 121.4 . . ?
C61 C62 H62 121.4 . . ?
C62 C63 C58 121.1(9) . . ?
C62 C63 C64 132.6(9) . . ?
C58 C63 C64 106.3(8) . . ?
N16 C64 N15 128.4(9) . . ?
N16 C64 C63 122.0(9) . . ?
N15 C64 C63 109.6(8) . . ?
C30 C31 C26 122.1(9) . . ?
C30 C31 C32 132.0(9) . . ?
C26 C31 C32 105.8(8) . . ?

loop_
_geom_bond_atom_site_label_1
_geom_bond_atom_site_label_2
_geom_bond_distance
_geom_bond_site_symmetry_2
_geom_bond_publ_flag
Gd01 N5 2.414(8) . ?
Gd01 N15 2.418(8) . ?
Gd01 N11 2.420(8) . ?
Gd01 N3 2.424(7) . ?
Gd01 N9 2.433(7) . ?
Gd01 N1 2.440(7) . ?
Gd01 N7 2.440(7) . ?
Gd01 N13 2.444(7) . ?
N1 C1 1.366(11) . ?
N1 C8 1.375(11) . ?
C1 N8 1.325(12) . ?
C1 C2 1.472(12) . ?
N2 C8 1.314(11) . ?
N2 C9 1.349(12) . ?
C2 C3 1.379(13) . ?
C2 C7 1.412(13) . ?
C3 C4 1.382(14) . ?
C3 H3 0.9500 . ?
N3 C16 1.365(11) . ?
N3 C9 1.375(12) . ?
N4 C16 1.333(12) . ?
N4 C17 1.336(12) . ?
C4 C5 1.396(15) . ?
C4 H4 0.9500 . ?
N5 C17 1.374(11) . ?
N5 C24 1.382(12) . ?
C5 C6 1.387(15) . ?
C5 H5 0.9500 . ?
N6 C24 1.329(12) . ?
N6 C25 1.334(12) . ?
C6 C7 1.391(14) . ?
C6 H6 0.9500 . ?
C7 C8 1.474(12) . ?
N7 C32 1.347(12) . ?
N7 C25 1.374(12) . ?
N8 C32 1.337(12) . ?
N9 C33 1.369(12) . ?
N9 C40 1.372(12) . ?
C9 C10 1.467(12) . ?
C10 C11 1.390(13) . ?
C10 C15 1.409(13) . ?
N10 C41 1.327(12) . ?
N10 C40 1.340(12) . ?
C11 C12 1.389(14) . ?
C11 H11 0.9500 . ?
N11 C41 1.372(11) . ?
N11 C48 1.377(12) . ?
C12 C13 1.403(15) . ?
C12 H12 0.9500 . ?
N12 C48 1.328(12) . ?
N12 C49 1.348(12) . ?
C15 C14 1.383(11) . ?
C15 C16 1.459(12) . ?
N15 C64 1.372(12) . ?
N15 C57 1.374(12) . ?
C14 C13 1.394(14) . ?
C14 H14 0.9500 . ?
N14 C57 1.328(13) . ?
N14 C56 1.336(13) . ?
C13 H13 0.9500 . ?
N13 C49 1.358(12) . ?
N13 C56 1.372(12) . ?
N16 C33 1.329(12) . ?
N16 C64 1.330(12) . ?
C17 C18 1.471(13) . ?
C18 C19 1.383(12) . ?
C18 C23 1.414(12) . ?
C19 C20 1.398(13) . ?
C19 H19 0.9500 . ?
C20 C21 1.382(14) . ?
C20 H20 0.9500 . ?
C21 C22 1.404(14) . ?
C21 H21 0.9500 . ?
C22 C23 1.367(13) . ?
C22 H22 0.9500 . ?
C23 C24 1.464(12) . ?
C25 C26 1.479(12) . ?
C26 C27 1.391(13) . ?
C26 C31 1.395(14) . ?
C27 C28 1.394(13) . ?
C27 H27 0.9500 . ?
C28 C29 1.398(14) . ?
C28 H28 0.9500 . ?
C29 C30 1.383(14) . ?
C29 H29 0.9500 . ?
C30 C31 1.387(13) . ?
C30 H30 0.9500 . ?
C32 C31 1.473(12) . ?
C33 C34 1.471(12) . ?
C34 C35 1.388(12) . ?
C34 C39 1.410(13) . ?
C35 C36 1.388(14) . ?
C35 H35 0.9500 . ?
C36 C37 1.396(15) . ?
C36 H36 0.9500 . ?
C37 C38 1.399(13) . ?
C37 H37 0.9500 . ?
C38 C39 1.395(13) . ?
C38 H38 0.9500 . ?
C39 C40 1.473(13) . ?
C41 C42 1.462(12) . ?
C42 C43 1.394(12) . ?
C42 C47 1.409(13) . ?
C43 C44 1.390(13) . ?
C43 H43 0.9500 . ?
C44 C45 1.391(14) . ?
C44 H44 0.9500 . ?
C45 C46 1.396(14) . ?
C45 H45 0.9500 . ?
C46 C47 1.389(13) . ?
C46 H46 0.9500 . ?
C47 C48 1.478(13) . ?
C49 C50 1.466(13) . ?
C50 C51 1.376(13) . ?
C50 C55 1.414(14) . ?
C51 C52 1.400(14) . ?
C51 H51 0.9500 . ?
C52 C53 1.396(15) . ?
C52 H52 0.9500 . ?
C53 C54 1.390(14) . ?
C53 H53 0.9500 . ?
C54 C55 1.379(13) . ?
C54 H54 0.9500 . ?
C55 C56 1.471(12) . ?
C57 C58 1.464(13) . ?
C58 C59 1.380(14) . ?
C58 C63 1.405(13) . ?
C59 C60 1.401(14) . ?
C59 H59 0.9500 . ?
C60 C61 1.392(16) . ?
C60 H60 0.9500 . ?
C61 C62 1.396(15) . ?
C61 H61 0.9500 . ?
C62 C63 1.390(13) . ?
C62 H62 0.9500 . ?
C63 C64 1.470(13) . ?
